data_4509272
loop_
_publ_author_name
'Sarma, Bipul'
'Nath, Naba K.'
'Bhogala, Balakrishna R.'
'Nangia, Ashwini'

_publ_section_title
;
 Synthon Competition and Cooperation in Molecular Salts of Hydroxybenzoic
 Acids and Aminopyridines
;
_journal_issue 3
_journal_name_full 'Crystal Growth &amp; Design'
_journal_page_first 1546
_journal_paper_doi 10.1021/cg801145c
_journal_volume 9
_journal_year 2009
_chemical_formula_moiety C7H4FO3.C5H7N2.H2O
_chemical_formula_sum 'C12 H13 F N2 O4'
_chemical_formula_weight 268.24
_chemical_name_systematic
; 
 4-Aminopyridinium 3-flouro-4-hydroxybenzoate hydrate 
;
_space_group_IT_number 14
_symmetry_cell_setting monoclinic
_symmetry_space_group_name_Hall '-P 2ybc'
_symmetry_space_group_name_H-M 'P 1 21/c 1'
_atom_sites_solution_hydrogens geom
_atom_sites_solution_primary direct
_atom_sites_solution_secondary difmap
_audit_creation_method SHELXL-97
_cell_angle_alpha 90.00
_cell_angle_beta 95.314(2)
_cell_angle_gamma 90.00
_cell_formula_units_Z 4
_cell_length_a 7.1711(7)
_cell_length_b 12.8232(13)
_cell_length_c 13.2749(14)
_cell_measurement_reflns_used 3720
_cell_measurement_temperature 298(2)
_cell_measurement_theta_max 26.01
_cell_measurement_theta_min 2.85
_cell_volume 1215.5(2)
_computing_cell_refinement 'Bruker SMART'
_computing_data_collection 'Bruker SMART'
_computing_data_reduction 'Bruker SAINT'
_computing_molecular_graphics 'Bruker SHELXTL'
_computing_publication_material 'Bruker SHELXTL'
_computing_structure_refinement 'SHELXL-97 (Sheldrick, 1997)'
_computing_structure_solution 'SHELXS-97 (Sheldrick, 1990)'
_diffrn_ambient_temperature 298(2)
_diffrn_measured_fraction_theta_full 0.997
_diffrn_measured_fraction_theta_max 0.997
_diffrn_measurement_device_type 'CCD area detector'
_diffrn_measurement_method 'phi and omega scans'
_diffrn_radiation_monochromator graphite
_diffrn_radiation_source 'fine-focus sealed tube'
_diffrn_radiation_type MoK\a
_diffrn_radiation_wavelength 0.71073
_diffrn_reflns_av_R_equivalents 0.0239
_diffrn_reflns_av_sigmaI/netI 0.0227
_diffrn_reflns_limit_h_max 8
_diffrn_reflns_limit_h_min -8
_diffrn_reflns_limit_k_max 15
_diffrn_reflns_limit_k_min -15
_diffrn_reflns_limit_l_max 16
_diffrn_reflns_limit_l_min -16
_diffrn_reflns_number 7888
_diffrn_reflns_theta_full 26.02
_diffrn_reflns_theta_max 26.02
_diffrn_reflns_theta_min 2.21
_exptl_absorpt_coefficient_mu 0.121
_exptl_absorpt_correction_T_max 0.9857
_exptl_absorpt_correction_T_min 0.9590
_exptl_absorpt_correction_type multi-scan
_exptl_absorpt_process_details 'SADABS-Bruker Nonius area detector scaling and absorption correction - V2.10'
_exptl_crystal_colour colourless
_exptl_crystal_density_diffrn 1.466
_exptl_crystal_density_method 'not measured'
_exptl_crystal_description block
_exptl_crystal_F_000 560
_exptl_crystal_size_max 0.35
_exptl_crystal_size_mid 0.26
_exptl_crystal_size_min 0.12
_refine_diff_density_max 0.231
_refine_diff_density_min -0.277
_refine_diff_density_rms 0.063
_refine_ls_extinction_method none
_refine_ls_goodness_of_fit_ref 1.148
_refine_ls_hydrogen_treatment mixed
_refine_ls_matrix_type full
_refine_ls_number_parameters 196
_refine_ls_number_reflns 2380
_refine_ls_number_restraints 0
_refine_ls_restrained_S_all 1.148
_refine_ls_R_factor_all 0.0701
_refine_ls_R_factor_gt 0.0589
_refine_ls_shift/su_max 0.000
_refine_ls_shift/su_mean 0.000
_refine_ls_structure_factor_coef Fsqd
_refine_ls_weighting_details 'calc w=1/[\s^2^(Fo^2^)+(0.0691P)^2^+0.2950P] where P=(Fo^2^+2Fc^2^)/3'
_refine_ls_weighting_scheme calc
_refine_ls_wR_factor_gt 0.1362
_refine_ls_wR_factor_ref 0.1426
_reflns_number_gt 2011
_reflns_number_total 2380
_reflns_threshold_expression >2sigma(I)
_cod_data_source_file cg801145csup2.cif
_cod_data_source_block an441_m_4-APH+.3-F-4-HBA-.H2O_1:1:1_(5)
_cod_depositor_comments
;
The following automatic conversions were performed:

'_symmetry_cell_setting' value 'Monoclinic' changed to 'monoclinic'
according to /home/saulius/struct/CIF-dictionaries/cif_core.dic
dictionary named 'cif_core.dic' version 2.4.2 from 2011-04-26.

Automatic conversion script
Id: cif_fix_values 1891 2012-01-12 08:04:46Z andrius 
;
_cod_original_sg_symbol_H-M 'P2(1)/c  '
_cod_database_code 4509272

loop_
_symmetry_equiv_pos_as_xyz
'x, y, z'
'-x, y+1/2, -z+1/2'
'-x, -y, -z'
'x, -y-1/2, z-1/2'

loop_
_atom_site_label
_atom_site_type_symbol
_atom_site_fract_x
_atom_site_fract_y
_atom_site_fract_z
_atom_site_U_iso_or_equiv
_atom_site_adp_type
_atom_site_occupancy
_atom_site_symmetry_multiplicity
_atom_site_calc_flag
_atom_site_refinement_flags
F1 F -0.0878(2) 0.47781(9) 0.17737(10) 0.0605(5) Uani 1 1 d .
O1 O 0.3304(2) 0.71324(12) 0.51120(12) 0.0528(5) Uani 1 1 d .
O2 O 0.2591(2) 0.54574(12) 0.51439(12) 0.0550(5) Uani 1 1 d .
O3 O -0.1264(2) 0.65703(12) 0.07998(11) 0.0465(4) Uani 1 1 d .
C2 C 0.1392(3) 0.64339(15) 0.37208(14) 0.0328(5) Uani 1 1 d .
C3 C 0.0660(3) 0.55525(15) 0.32265(14) 0.0351(5) Uani 1 1 d .
H3 H 0.0753 0.4906 0.3545 0.042 Uiso 1 1 calc R
C10 C 0.6287(3) 0.47503(16) 0.88239(15) 0.0365(5) Uani 1 1 d .
C5 C -0.0410(3) 0.65806(15) 0.17536(15) 0.0351(5) Uani 1 1 d .
N1 N 0.4492(3) 0.52293(16) 0.69552(14) 0.0480(5) Uani 1 1 d .
C9 C 0.5418(3) 0.39853(17) 0.81939(15) 0.0408(5) Uani 1 1 d .
H9 H 0.5432 0.3294 0.8405 0.049 Uiso 1 1 calc R
C4 C -0.0200(3) 0.56412(15) 0.22659(15) 0.0358(5) Uani 1 1 d .
C1 C 0.2494(3) 0.63429(16) 0.47354(15) 0.0377(5) Uani 1 1 d .
C6 C 0.0305(3) 0.74557(16) 0.22563(17) 0.0476(6) Uani 1 1 d .
H6 H 0.0184 0.8104 0.1943 0.057 Uiso 1 1 calc R
C7 C 0.1198(3) 0.73785(16) 0.32203(16) 0.0446(6) Uani 1 1 d .
H7 H 0.1682 0.7978 0.3541 0.054 Uiso 1 1 calc R
C11 C 0.6185(4) 0.57844(17) 0.84613(17) 0.0499(6) Uani 1 1 d .
H11 H 0.6723 0.6326 0.8854 0.060 Uiso 1 1 calc R
N2 N 0.7167(3) 0.45028(19) 0.97149(14) 0.0494(5) Uani 1 1 d .
C8 C 0.4553(3) 0.42455(18) 0.72766(16) 0.0451(6) Uani 1 1 d .
H8 H 0.3992 0.3726 0.6864 0.054 Uiso 1 1 calc R
C12 C 0.5297(4) 0.59819(18) 0.75375(18) 0.0555(7) Uani 1 1 d .
H12 H 0.5247 0.6665 0.7300 0.067 Uiso 1 1 calc R
O4 O 0.7143(3) 0.83167(15) 0.01682(16) 0.0657(6) Uani 1 1 d .
H4B H 0.603(5) 0.824(2) 0.021(2) 0.074(11) Uiso 1 1 d .
H2A H 0.771(3) 0.503(2) 1.008(2) 0.049(7) Uiso 1 1 d .
H4A H 0.739(5) 0.909(3) 0.013(3) 0.108(12) Uiso 1 1 d .
H2B H 0.723(4) 0.380(2) 0.988(2) 0.061(8) Uiso 1 1 d .
H3A H -0.158(4) 0.725(3) 0.062(2) 0.083(10) Uiso 1 1 d .
H1 H 0.393(4) 0.539(2) 0.633(2) 0.063(8) Uiso 1 1 d .

loop_
_atom_site_aniso_label
_atom_site_aniso_U_11
_atom_site_aniso_U_22
_atom_site_aniso_U_33
_atom_site_aniso_U_23
_atom_site_aniso_U_13
_atom_site_aniso_U_12
F1 0.0956(11) 0.0290(7) 0.0491(8) -0.0006(5) -0.0349(7) -0.0118(6)
O1 0.0714(11) 0.0376(9) 0.0443(9) -0.0102(7) -0.0229(8) -0.0023(8)
O2 0.0840(12) 0.0379(9) 0.0371(8) 0.0070(7) -0.0265(8) -0.0039(8)
O3 0.0680(11) 0.0341(8) 0.0329(8) 0.0002(6) -0.0200(7) 0.0055(7)
C2 0.0391(11) 0.0299(10) 0.0278(10) -0.0027(8) -0.0046(8) 0.0019(8)
C3 0.0447(12) 0.0258(10) 0.0327(10) 0.0046(8) -0.0079(9) -0.0036(8)
C10 0.0442(12) 0.0405(12) 0.0240(9) -0.0001(8) -0.0012(8) 0.0079(9)
C5 0.0430(11) 0.0305(11) 0.0295(10) -0.0006(8) -0.0092(8) 0.0055(8)
N1 0.0610(13) 0.0544(12) 0.0262(9) 0.0077(8) -0.0087(9) 0.0096(9)
C9 0.0530(13) 0.0348(11) 0.0335(11) 0.0037(8) -0.0013(9) -0.0006(9)
C4 0.0428(11) 0.0259(10) 0.0360(11) -0.0031(8) -0.0109(9) -0.0022(8)
C1 0.0456(12) 0.0343(11) 0.0313(10) -0.0028(8) -0.0067(9) 0.0033(9)
C6 0.0728(16) 0.0242(10) 0.0416(12) 0.0029(8) -0.0169(11) 0.0048(10)
C7 0.0660(15) 0.0245(10) 0.0394(11) -0.0040(8) -0.0163(10) 0.0008(9)
C11 0.0734(16) 0.0345(12) 0.0390(12) -0.0028(9) -0.0094(11) -0.0012(11)
N2 0.0664(14) 0.0488(13) 0.0296(10) 0.0003(9) -0.0132(9) 0.0087(10)
C8 0.0548(14) 0.0465(13) 0.0322(11) -0.0033(9) -0.0057(10) -0.0029(10)
C12 0.0843(18) 0.0369(13) 0.0433(13) 0.0085(10) -0.0043(12) 0.0088(12)
O4 0.0654(14) 0.0431(11) 0.0845(14) 0.0135(9) -0.0150(11) 0.0099(9)

loop_
_atom_type_symbol
_atom_type_description
_atom_type_scat_dispersion_real
_atom_type_scat_dispersion_imag
_atom_type_scat_source
C C 0.0033 0.0016 'International Tables Vol C Tables 4.2.6.8 and 6.1.1.4'
H H 0.0000 0.0000 'International Tables Vol C Tables 4.2.6.8 and 6.1.1.4'
N N 0.0061 0.0033 'International Tables Vol C Tables 4.2.6.8 and 6.1.1.4'
O O 0.0106 0.0060 'International Tables Vol C Tables 4.2.6.8 and 6.1.1.4'
F F 0.0171 0.0103 'International Tables Vol C Tables 4.2.6.8 and 6.1.1.4'

loop_
_geom_angle_atom_site_label_1
_geom_angle_atom_site_label_2
_geom_angle_atom_site_label_3
_geom_angle
C5 O3 H3A 108.0(19)
C7 C2 C3 118.06(17)
C7 C2 C1 121.36(17)
C3 C2 C1 120.41(17)
C4 C3 C2 119.45(18)
C4 C3 H3 120.3
C2 C3 H3 120.3
N2 C10 C9 121.0(2)
N2 C10 C11 122.3(2)
C9 C10 C11 116.71(18)
O3 C5 C6 125.14(18)
O3 C5 C4 118.03(17)
C6 C5 C4 116.82(18)
C8 N1 C12 120.0(2)
C8 N1 H1 120.4(17)
C12 N1 H1 119.6(17)
C8 C9 C10 120.4(2)
C8 C9 H9 119.8
C10 C9 H9 119.8
F1 C4 C3 119.53(17)
F1 C4 C5 117.18(17)
C3 C4 C5 123.30(18)
O1 C1 O2 123.66(18)
O1 C1 C2 118.87(18)
O2 C1 C2 117.43(17)
C5 C6 C7 120.64(19)
C5 C6 H6 119.7
C7 C6 H6 119.7
C6 C7 C2 121.72(19)
C6 C7 H7 119.1
C2 C7 H7 119.1
C12 C11 C10 119.4(2)
C12 C11 H11 120.3
C10 C11 H11 120.3
C10 N2 H2A 116.8(16)
C10 N2 H2B 116.7(17)
H2A N2 H2B 126(2)
N1 C8 C9 121.3(2)
N1 C8 H8 119.3
C9 C8 H8 119.3
N1 C12 C11 122.2(2)
N1 C12 H12 118.9
C11 C12 H12 118.9
H4B O4 H4A 108(3)

loop_
_geom_bond_atom_site_label_1
_geom_bond_atom_site_label_2
_geom_bond_distance
F1 C4 1.352(2)
O1 C1 1.249(2)
O2 C1 1.257(2)
O3 C5 1.354(2)
O3 H3A 0.92(3)
C2 C7 1.382(3)
C2 C3 1.385(3)
C2 C1 1.501(3)
C3 C4 1.369(3)
C3 H3 0.9300
C10 N2 1.326(3)
C10 C9 1.398(3)
C10 C11 1.410(3)
C5 C6 1.380(3)
C5 C4 1.385(3)
N1 C8 1.331(3)
N1 C12 1.334(3)
N1 H1 0.91(3)
C9 C8 1.356(3)
C9 H9 0.9300
C6 C7 1.381(3)
C6 H6 0.9300
C7 H7 0.9300
C11 C12 1.352(3)
C11 H11 0.9300
N2 H2A 0.90(3)
N2 H2B 0.92(3)
C8 H8 0.9300
C12 H12 0.9300
O4 H4B 0.81(3)
O4 H4A 1.01(4)
